data_4002542
loop_
_publ_author_name
'Zhuravleva, M.A.'
'Ireland, J.'
'Wang, X.-P.'
'Chen, X.Z.'
'Kanatzidis, M.G.'
'Schultz, A.J.'
'Kannewurf, C.R.'

_publ_section_title
;
 X-ray and neutron structure determination and magnetic properties of new
 quaternary phases RE0.67 Ni2 Ga5+n-x Gex and RE0.67 Ni2 Ga5+n-x Six (n =
 0,1; RE = Y, Sm, Gd, Tb, Dy, Ho, Er, Tm) synthesized in liquid Ga
;
_journal_name_full 'Chemistry of Materials (1,1989-)'
_journal_page_first 3066
_journal_page_last 3081
_journal_volume 14
_journal_year 2002
_chemical_formula_sum 'Co2 Ga5.33 Ge0.67 Y0.6'
_chemical_name_systematic 'Y0.60 Co2 Ga5.33 Ge0.67'
_space_group_IT_number 187
_symmetry_space_group_name_Hall 'P -6 2'
_symmetry_space_group_name_H-M 'P -6 m 2'
_cell_angle_alpha 90
_cell_angle_beta 90
_cell_angle_gamma 120
_cell_formula_units_Z 1
_cell_length_a 4.1822
_cell_length_b 4.1822
_cell_length_c 9.24
_cell_volume 139.963
_citation_journal_id_ASTM CMATEX
_cod_data_source_file Zhuravleva_CMATEX_2002_623.cif
_cod_data_source_block Co2Ga5.33Ge0.67Y0.6
_cod_original_cell_volume 139.9627
_cod_database_code 4002542

loop_
_symmetry_equiv_pos_as_xyz
x,y,z
-x+y,-x,-z
-y,x-y,z
x,y,-z
-x+y,-x,z
-y,x-y,-z
-y,-x,-z
-x+y,y,z
x,x-y,-z
-y,-x,z
-x+y,y,-z
x,x-y,z

loop_
_atom_site_label
_atom_site_type_symbol
_atom_site_fract_x
_atom_site_fract_y
_atom_site_fract_z
_atom_site_occupancy
_atom_site_U_iso_or_equiv
Ga3 Ga 0 0 0.3495 1 0.0
Co1 Co 0.3333 0.6667 0.244 1 0.0
Ga2 Ga 0.6667 0.3333 0.2018 0.67 0.0
Ga1 Ga 0.2081 0.7919 0 0.327 0.0
Y1 Y 0 0 0 0.597 0.0
Ga4 Ga 0.3333 0.6667 0.5 1 0.0
Ge1 Ge 0.6667 0.3333 0.2018 0.33 0.0
